data_1555445
loop_
_publ_author_name
'Ramanathan, Mani'
'Wang, Yu-Hao'
'Liu, Shiuh-Tzung'

_publ_section_title
;
 One-Pot Reactions for Synthesis of 2,5-Substituted Tetrazoles from
 Aryldiazonium Salts and Amidines.
;
_journal_issue 23
_journal_name_full 'Organic letters'
_journal_page_first 5886
_journal_page_last 5889
_journal_paper_doi 10.1021/acs.orglett.5b03068
_journal_volume 17
_journal_year 2015
_chemical_formula_sum 'C24 H21 N5 O2'
_chemical_formula_weight 411.46
_space_group_IT_number 2
_space_group_name_Hall '-P 1'
_space_group_name_H-M_alt 'P -1'
_symmetry_cell_setting triclinic
_symmetry_space_group_name_H-M 'P -1'
_atom_sites_solution_hydrogens geom
_atom_sites_solution_primary direct
_atom_sites_solution_secondary difmap
_audit_creation_method SHELXL-97
_cell_angle_alpha 78.166(7)
_cell_angle_beta 89.574(7)
_cell_angle_gamma 82.698(6)
_cell_formula_units_Z 2
_cell_length_a 8.7322(7)
_cell_length_b 9.9954(7)
_cell_length_c 12.0561(10)
_cell_measurement_reflns_used 3034
_cell_measurement_temperature 150(2)
_cell_measurement_theta_max 74.4110
_cell_measurement_theta_min 3.7340
_cell_volume 1021.37(14)
_computing_cell_refinement
; 
CrysAlisPro, Agilent Technologies, 
Version 1.171.37.35 (release 13-08-2014 CrysAlis171 .NET) 
(compiled Aug 13 2014,18:06:01) 
Empirical absorption correction using spherical harmonics, 
 implemented in SCALE3 ABSPACK scaling algorithm. 
;
_computing_data_collection
; 
CrysAlisPro, Agilent Technologies, 
Version 1.171.37.35 (release 13-08-2014 CrysAlis171 .NET) 
(compiled Aug 13 2014,18:06:01) 
Empirical absorption correction using spherical harmonics, 
 implemented in SCALE3 ABSPACK scaling algorithm. 
;
_computing_data_reduction
; 
CrysAlisPro, Agilent Technologies, 
Version 1.171.37.35 (release 13-08-2014 CrysAlis171 .NET) 
(compiled Aug 13 2014,18:06:01) 
Empirical absorption correction using spherical harmonics, 
 implemented in SCALE3 ABSPACK scaling algorithm. 
;
_computing_molecular_graphics SHELXTL
_computing_publication_material SHELXTL
_computing_structure_refinement 'SHELXL-97 (Sheldrick, 1997)'
_computing_structure_solution 'SHELXS-97 (Sheldrick, 1990)'
_diffrn_ambient_temperature 150(2)
_diffrn_detector_area_resol_mean 5.1248
_diffrn_measured_fraction_theta_full 0.994
_diffrn_measured_fraction_theta_max 0.994
_diffrn_measurement_device_type 'Xcalibur, Atlas, Gemini'
_diffrn_radiation_monochromator graphite
_diffrn_radiation_source 'fine-focus sealed tube'
_diffrn_radiation_type CuK\a
_diffrn_radiation_wavelength 1.54178
_diffrn_reflns_av_R_equivalents 0.0437
_diffrn_reflns_av_sigmaI/netI 0.0685
_diffrn_reflns_limit_h_max 10
_diffrn_reflns_limit_h_min -10
_diffrn_reflns_limit_k_max 11
_diffrn_reflns_limit_k_min -10
_diffrn_reflns_limit_l_max 14
_diffrn_reflns_limit_l_min -14
_diffrn_reflns_number 6230
_diffrn_reflns_theta_full 67.99
_diffrn_reflns_theta_max 67.99
_diffrn_reflns_theta_min 3.75
_exptl_absorpt_coefficient_mu 0.714
_exptl_absorpt_correction_T_max 1.00000
_exptl_absorpt_correction_T_min 0.87667
_exptl_absorpt_correction_type multi-scan
_exptl_absorpt_process_details
; 
CrysAlisPro, Agilent Technologies, 
Version 1.171.37.35 (release 13-08-2014 CrysAlis171 .NET) 
(compiled Aug 13 2014,18:06:01) 
Empirical absorption correction using spherical harmonics, 
 implemented in SCALE3 ABSPACK scaling algorithm. 
;
_exptl_crystal_density_diffrn 1.338
_exptl_crystal_density_method 'not measured'
_exptl_crystal_description plate
_exptl_crystal_F_000 432
_exptl_crystal_size_max 0.25
_exptl_crystal_size_mid 0.20
_exptl_crystal_size_min 0.15
_refine_diff_density_max 0.207
_refine_diff_density_min -0.289
_refine_diff_density_rms 0.055
_refine_ls_extinction_method none
_refine_ls_goodness_of_fit_ref 1.047
_refine_ls_hydrogen_treatment mixed
_refine_ls_matrix_type full
_refine_ls_number_parameters 280
_refine_ls_number_reflns 3695
_refine_ls_number_restraints 0
_refine_ls_restrained_S_all 1.047
_refine_ls_R_factor_all 0.0809
_refine_ls_R_factor_gt 0.0524
_refine_ls_shift/su_max 0.000
_refine_ls_shift/su_mean 0.000
_refine_ls_structure_factor_coef Fsqd
_refine_ls_weighting_details 'calc w=1/[\s^2^(Fo^2^)+(0.0541P)^2^+0.1146P] where P=(Fo^2^+2Fc^2^)/3'
_refine_ls_weighting_scheme calc
_refine_ls_wR_factor_gt 0.1163
_refine_ls_wR_factor_ref 0.1365
_reflns_number_gt 2647
_reflns_number_total 3695
_reflns_threshold_expression >2sigma(I)
_cod_data_source_file ol5b03068_si_003.cif
_cod_data_source_block ic17504
_cod_depositor_comments
;
The following automatic conversions were performed:

data item '_symmetry_cell_setting' value 'Triclinic' was changed to
'triclinic' in accordance with the
/home/saulius/struct/COD-crude-data/automatic-downloads/DataCite-retrospective/ACS/depositions/lib/dictionaries/cif_core.dic
dictionary named 'cif_core.dic' version 2.4.2 last updated on
2011-04-26.

Automatic conversion script
Id: cif_fix_values 6909 2019-04-08 15:41:33Z antanas 
;
_cod_original_sg_symbol_H-M P-1
_cod_database_code 1555445

loop_
_symmetry_equiv_pos_as_xyz
'x, y, z'
'-x, -y, -z'

loop_
_atom_site_label
_atom_site_type_symbol
_atom_site_fract_x
_atom_site_fract_y
_atom_site_fract_z
_atom_site_U_iso_or_equiv
_atom_site_adp_type
_atom_site_occupancy
_atom_site_symmetry_multiplicity
_atom_site_calc_flag
_atom_site_refinement_flags
O1 O 0.2877(2) 1.08258(17) 0.55387(15) 0.0306(4) Uani 1 1 d .
O2 O 0.3465(3) 0.8565(2) 0.95024(16) 0.0450(5) Uani 1 1 d .
N1 N 0.1101(3) 0.5753(2) 0.14377(17) 0.0276(5) Uani 1 1 d .
N2 N 0.1134(3) 0.6769(2) 0.19767(18) 0.0291(5) Uani 1 1 d .
N3 N 0.1698(2) 0.6192(2) 0.30117(16) 0.0232(4) Uani 1 1 d .
N4 N 0.2031(2) 0.4829(2) 0.31777(16) 0.0241(4) Uani 1 1 d .
N5 N 0.2627(3) 0.9317(2) 0.71810(17) 0.0280(5) Uani 1 1 d .
C1 C 0.1643(3) 0.4579(2) 0.21806(19) 0.0220(5) Uani 1 1 d .
C2 C 0.1708(3) 0.3210(2) 0.19064(19) 0.0224(5) Uani 1 1 d .
C3 C 0.1266(3) 0.3097(3) 0.0823(2) 0.0265(5) Uani 1 1 d .
H3A H 0.0976 0.3906 0.0262 0.032 Uiso 1 1 calc R
C4 C 0.1246(3) 0.1815(3) 0.0559(2) 0.0300(6) Uani 1 1 d .
H4A H 0.0940 0.1746 -0.0180 0.036 Uiso 1 1 calc R
C5 C 0.1676(3) 0.0628(3) 0.1378(2) 0.0331(6) Uani 1 1 d .
H5A H 0.1667 -0.0255 0.1201 0.040 Uiso 1 1 calc R
C6 C 0.2115(3) 0.0739(3) 0.2448(2) 0.0335(6) Uani 1 1 d .
H6A H 0.2400 -0.0075 0.3006 0.040 Uiso 1 1 calc R
C7 C 0.2149(3) 0.2023(2) 0.2726(2) 0.0269(5) Uani 1 1 d .
H7A H 0.2468 0.2086 0.3463 0.032 Uiso 1 1 calc R
C8 C 0.1996(3) 0.6998(2) 0.38291(19) 0.0223(5) Uani 1 1 d .
C9 C 0.0745(3) 0.7511(2) 0.4401(2) 0.0259(5) Uani 1 1 d .
H9A H -0.0266 0.7321 0.4260 0.031 Uiso 1 1 calc R
C10 C 0.0996(3) 0.8306(2) 0.5182(2) 0.0260(5) Uani 1 1 d .
H10A H 0.0155 0.8656 0.5589 0.031 Uiso 1 1 calc R
C11 C 0.2481(3) 0.8591(2) 0.53689(19) 0.0229(5) Uani 1 1 d .
C12 C 0.3729(3) 0.8041(2) 0.47998(19) 0.0222(5) Uani 1 1 d .
H12A H 0.4741 0.8221 0.4950 0.027 Uiso 1 1 calc R
C13 C 0.3509(3) 0.7229(2) 0.40134(19) 0.0223(5) Uani 1 1 d .
C14 C 0.4840(3) 0.6694(2) 0.33720(19) 0.0218(5) Uani 1 1 d .
C15 C 0.4798(3) 0.6895(2) 0.2193(2) 0.0268(5) Uani 1 1 d .
H15A H 0.3904 0.7382 0.1781 0.032 Uiso 1 1 calc R
C16 C 0.6044(3) 0.6394(3) 0.1617(2) 0.0322(6) Uani 1 1 d .
H16A H 0.6002 0.6537 0.0813 0.039 Uiso 1 1 calc R
C17 C 0.7351(3) 0.5684(3) 0.2207(2) 0.0324(6) Uani 1 1 d .
H17A H 0.8194 0.5317 0.1811 0.039 Uiso 1 1 calc R
C18 C 0.7431(3) 0.5509(3) 0.3377(2) 0.0304(5) Uani 1 1 d .
H18A H 0.8339 0.5039 0.3780 0.036 Uiso 1 1 calc R
C19 C 0.6185(3) 0.6021(2) 0.3961(2) 0.0260(5) Uani 1 1 d .
H19A H 0.6248 0.5912 0.4762 0.031 Uiso 1 1 calc R
C20 C 0.2700(3) 0.9665(2) 0.6053(2) 0.0231(5) Uani 1 1 d .
C21 C 0.2421(3) 0.7944(3) 0.7831(2) 0.0323(6) Uani 1 1 d .
H21A H 0.2585 0.7263 0.7336 0.039 Uiso 1 1 calc R
H21B H 0.1357 0.7948 0.8120 0.039 Uiso 1 1 calc R
C22 C 0.3579(4) 0.7549(3) 0.8817(2) 0.0423(7) Uani 1 1 d .
H22A H 0.3392 0.6653 0.9289 0.051 Uiso 1 1 calc R
H22B H 0.4637 0.7439 0.8519 0.051 Uiso 1 1 calc R
C23 C 0.3801(3) 0.9845(3) 0.8845(2) 0.0342(6) Uani 1 1 d .
H23A H 0.4854 0.9725 0.8540 0.041 Uiso 1 1 calc R
H23B H 0.3770 1.0533 0.9332 0.041 Uiso 1 1 calc R
C24 C 0.2640(3) 1.0366(3) 0.7871(2) 0.0297(5) Uani 1 1 d .
H24A H 0.1598 1.0567 0.8174 0.036 Uiso 1 1 calc R
H24B H 0.2922 1.1228 0.7398 0.036 Uiso 1 1 calc R

loop_
_atom_site_aniso_label
_atom_site_aniso_U_11
_atom_site_aniso_U_22
_atom_site_aniso_U_33
_atom_site_aniso_U_23
_atom_site_aniso_U_13
_atom_site_aniso_U_12
O1 0.0413(10) 0.0255(9) 0.0272(9) -0.0067(7) 0.0007(7) -0.0104(8)
O2 0.0700(15) 0.0419(11) 0.0243(9) -0.0080(8) -0.0067(9) -0.0088(10)
N1 0.0331(11) 0.0242(10) 0.0264(10) -0.0065(8) -0.0062(8) -0.0044(9)
N2 0.0355(12) 0.0257(10) 0.0262(11) -0.0061(8) -0.0098(9) -0.0025(9)
N3 0.0243(10) 0.0218(10) 0.0232(10) -0.0038(8) -0.0021(8) -0.0028(8)
N4 0.0276(10) 0.0207(10) 0.0241(10) -0.0055(8) -0.0003(8) -0.0023(8)
N5 0.0387(12) 0.0227(10) 0.0241(10) -0.0068(8) 0.0012(9) -0.0064(9)
C1 0.0194(11) 0.0250(12) 0.0219(11) -0.0050(9) 0.0025(9) -0.0035(9)
C2 0.0211(11) 0.0250(12) 0.0224(11) -0.0074(9) 0.0022(9) -0.0041(9)
C3 0.0289(12) 0.0272(12) 0.0233(11) -0.0066(9) -0.0005(9) -0.0005(10)
C4 0.0353(14) 0.0308(13) 0.0258(12) -0.0118(10) 0.0012(10) -0.0015(11)
C5 0.0373(14) 0.0243(13) 0.0398(14) -0.0133(11) 0.0037(11) -0.0011(11)
C6 0.0410(15) 0.0247(12) 0.0321(13) -0.0023(10) 0.0036(11) -0.0001(11)
C7 0.0313(13) 0.0284(13) 0.0221(11) -0.0073(9) 0.0002(10) -0.0044(10)
C8 0.0283(12) 0.0195(11) 0.0187(11) -0.0032(8) -0.0030(9) -0.0024(9)
C9 0.0228(11) 0.0256(12) 0.0300(12) -0.0061(10) -0.0024(9) -0.0054(9)
C10 0.0261(12) 0.0243(12) 0.0284(12) -0.0076(9) 0.0034(10) -0.0026(10)
C11 0.0278(12) 0.0219(11) 0.0192(11) -0.0037(9) 0.0002(9) -0.0044(9)
C12 0.0232(11) 0.0224(11) 0.0213(11) -0.0035(9) -0.0045(9) -0.0052(9)
C13 0.0264(12) 0.0180(11) 0.0206(11) 0.0002(8) 0.0004(9) -0.0024(9)
C14 0.0248(12) 0.0163(10) 0.0253(11) -0.0046(9) 0.0006(9) -0.0062(9)
C15 0.0291(12) 0.0258(12) 0.0269(12) -0.0069(10) -0.0001(10) -0.0066(10)
C16 0.0393(15) 0.0339(14) 0.0270(13) -0.0113(10) 0.0064(11) -0.0097(11)
C17 0.0299(13) 0.0286(13) 0.0418(15) -0.0133(11) 0.0132(11) -0.0068(10)
C18 0.0244(12) 0.0259(12) 0.0398(14) -0.0059(10) -0.0027(10) -0.0002(10)
C19 0.0310(13) 0.0219(11) 0.0254(12) -0.0034(9) -0.0003(10) -0.0062(10)
C20 0.0219(11) 0.0244(12) 0.0243(12) -0.0067(9) 0.0002(9) -0.0048(9)
C21 0.0445(16) 0.0275(13) 0.0275(13) -0.0074(10) 0.0028(11) -0.0116(11)
C22 0.064(2) 0.0318(14) 0.0298(14) -0.0047(11) -0.0075(13) -0.0037(14)
C23 0.0401(15) 0.0390(15) 0.0279(13) -0.0149(11) -0.0020(11) -0.0088(12)
C24 0.0364(14) 0.0299(13) 0.0258(12) -0.0117(10) -0.0005(10) -0.0051(11)

loop_
_atom_type_symbol
_atom_type_description
_atom_type_scat_dispersion_real
_atom_type_scat_dispersion_imag
_atom_type_scat_source
C C 0.0181 0.0091 'International Tables Vol C Tables 4.2.6.8 and 6.1.1.4'
H H 0.0000 0.0000 'International Tables Vol C Tables 4.2.6.8 and 6.1.1.4'
N N 0.0311 0.0180 'International Tables Vol C Tables 4.2.6.8 and 6.1.1.4'
O O 0.0492 0.0322 'International Tables Vol C Tables 4.2.6.8 and 6.1.1.4'

loop_
_geom_angle_atom_site_label_1
_geom_angle_atom_site_label_2
_geom_angle_atom_site_label_3
_geom_angle
C23 O2 C22 109.8(2)
N2 N1 C1 106.5(2)
N1 N2 N3 106.10(19)
N4 N3 N2 113.38(18)
N4 N3 C8 124.34(19)
N2 N3 C8 122.17(19)
N3 N4 C1 102.16(18)
C20 N5 C21 125.3(2)
C20 N5 C24 120.4(2)
C21 N5 C24 114.2(2)
N4 C1 N1 111.9(2)
N4 C1 C2 125.4(2)
N1 C1 C2 122.7(2)
C7 C2 C3 119.7(2)
C7 C2 C1 120.8(2)
C3 C2 C1 119.4(2)
C4 C3 C2 120.6(2)
C3 C4 C5 119.8(2)
C6 C5 C4 119.7(2)
C5 C6 C7 121.2(2)
C2 C7 C6 119.0(2)
C9 C8 C13 123.0(2)
C9 C8 N3 117.6(2)
C13 C8 N3 119.4(2)
C10 C9 C8 118.9(2)
C9 C10 C11 119.9(2)
C10 C11 C12 120.3(2)
C10 C11 C20 119.3(2)
C12 C11 C20 119.9(2)
C11 C12 C13 120.9(2)
C8 C13 C12 117.0(2)
C8 C13 C14 122.4(2)
C12 C13 C14 120.6(2)
C15 C14 C19 119.0(2)
C15 C14 C13 121.6(2)
C19 C14 C13 119.4(2)
C16 C15 C14 120.6(2)
C17 C16 C15 120.2(2)
C16 C17 C18 120.0(2)
C17 C18 C19 120.1(2)
C18 C19 C14 120.0(2)
O1 C20 N5 123.5(2)
O1 C20 C11 118.0(2)
N5 C20 C11 118.4(2)
N5 C21 C22 109.1(2)
O2 C22 C21 111.7(2)
O2 C23 C24 110.7(2)
N5 C24 C23 109.6(2)

loop_
_geom_bond_atom_site_label_1
_geom_bond_atom_site_label_2
_geom_bond_distance
O1 C20 1.226(3)
O2 C23 1.423(3)
O2 C22 1.429(3)
N1 N2 1.316(3)
N1 C1 1.355(3)
N2 N3 1.332(3)
N3 N4 1.331(3)
N3 C8 1.439(3)
N4 C1 1.331(3)
N5 C20 1.335(3)
N5 C21 1.466(3)
N5 C24 1.467(3)
C1 C2 1.467(3)
C2 C7 1.393(3)
C2 C3 1.395(3)
C3 C4 1.384(3)
C4 C5 1.391(4)
C5 C6 1.378(4)
C6 C7 1.395(4)
C8 C9 1.387(3)
C8 C13 1.397(3)
C9 C10 1.385(3)
C10 C11 1.393(3)
C11 C12 1.397(3)
C11 C20 1.513(3)
C12 C13 1.397(3)
C13 C14 1.495(3)
C14 C15 1.395(3)
C14 C19 1.397(3)
C15 C16 1.382(4)
C16 C17 1.382(4)
C17 C18 1.387(4)
C18 C19 1.392(3)
C21 C22 1.522(4)
C23 C24 1.519(4)
